data_7225201
loop_
_publ_author_name
'Veerakanellore, Giri Babu'
'Captain, Burjor'
'Ramamurthy, V.'

_publ_section_title
;
 Solid-state photochemistry of cis-cinnamic acids: a competition between
 [2 + 2] addition and cis--trans isomerization
;
_journal_issue 25
_journal_name_full CrystEngComm
_journal_page_first 4708
_journal_paper_doi 10.1039/C6CE00682E
_journal_volume 18
_journal_year 2016
_chemical_formula_sum 'C31 H32 O6'
_chemical_formula_weight 500.56
_space_group_crystal_system triclinic
_space_group_IT_number 2
_space_group_name_Hall '-P 1'
_space_group_name_H-M_alt 'P -1'
_symmetry_space_group_name_Hall '-P 1'
_symmetry_space_group_name_H-M 'P -1'
_atom_sites_solution_hydrogens geom
_audit_creation_method SHELXL-2014/7
_audit_update_record
;
2016-03-10 deposited with the CCDC.
2016-05-11 downloaded from the CCDC.
;
_cell_angle_alpha 75.7190(10)
_cell_angle_beta 82.6330(10)
_cell_angle_gamma 69.6770(10)
_cell_formula_units_Z 1
_cell_length_a 8.3783(4)
_cell_length_b 9.3392(5)
_cell_length_c 9.5107(5)
_cell_measurement_reflns_used 5751
_cell_measurement_temperature 296(2)
_cell_measurement_theta_max 30.28
_cell_measurement_theta_min 2.38
_cell_volume 675.55(6)
_computing_cell_refinement 'SAINT+  V8.34A (Bruker, 2015)'
_computing_data_collection 'APEX2 v2.2-0 (Bruker, 2007)'
_computing_data_reduction 'SAINT+  V8.34A (Bruker, 2015)'
_computing_molecular_graphics 'XSHELL v6.3.1 (Bruker, 2004)'
_computing_publication_material 'XCIF v2014/2 (Bruker, 2014)'
_computing_structure_refinement 'SHELXL-2014/7 (Sheldrick, 2014)'
_computing_structure_solution 'SHELXS/SHELXTL V6.14 (Bruker, 2015)'
_diffrn_ambient_temperature 296(2)
_diffrn_measured_fraction_theta_full 1.000
_diffrn_measured_fraction_theta_max 0.999
_diffrn_measurement_device_type 'Bruker SMART APEX2 CCD diffractometer'
_diffrn_measurement_method 'omega scans'
_diffrn_radiation_type MoK\a
_diffrn_radiation_wavelength 0.71073
_diffrn_reflns_av_R_equivalents 0.0187
_diffrn_reflns_av_unetI/netI 0.0170
_diffrn_reflns_Laue_measured_fraction_full 1.000
_diffrn_reflns_Laue_measured_fraction_max 0.999
_diffrn_reflns_limit_h_max 11
_diffrn_reflns_limit_h_min -11
_diffrn_reflns_limit_k_max 12
_diffrn_reflns_limit_k_min -12
_diffrn_reflns_limit_l_max 12
_diffrn_reflns_limit_l_min -12
_diffrn_reflns_number 9178
_diffrn_reflns_point_group_measured_fraction_full 1.000
_diffrn_reflns_point_group_measured_fraction_max 0.999
_diffrn_reflns_theta_full 25.242
_diffrn_reflns_theta_max 27.995
_diffrn_reflns_theta_min 2.212
_exptl_absorpt_coefficient_mu 0.085
_exptl_absorpt_correction_T_max 0.7460
_exptl_absorpt_correction_T_min 0.7014
_exptl_absorpt_correction_type multi-scan
_exptl_absorpt_process_details '(SADABS 2014/5 Bruker)'
_exptl_crystal_colour colourless
_exptl_crystal_density_diffrn 1.230
_exptl_crystal_description Block
_exptl_crystal_F_000 266
_exptl_crystal_size_max 0.50
_exptl_crystal_size_mid 0.30
_exptl_crystal_size_min 0.16
_refine_diff_density_max 0.299
_refine_diff_density_min -0.214
_refine_diff_density_rms 0.054
_refine_ls_extinction_coef 0.179(14)
_refine_ls_extinction_expression Fc^*^=kFc[1+0.001xFc^2^\l^3^/sin(2\q)]^-1/4^
_refine_ls_extinction_method 'SHELXL-2014/7 (Sheldrick 2014'
_refine_ls_goodness_of_fit_ref 1.045
_refine_ls_hydrogen_treatment constr
_refine_ls_matrix_type full
_refine_ls_number_parameters 191
_refine_ls_number_reflns 3260
_refine_ls_number_restraints 0
_refine_ls_restrained_S_all 1.045
_refine_ls_R_factor_all 0.0536
_refine_ls_R_factor_gt 0.0483
_refine_ls_shift/su_max 0.000
_refine_ls_shift/su_mean 0.000
_refine_ls_structure_factor_coef Fsqd
_refine_ls_weighting_details 'w=1/[\s^2^(Fo^2^)+(0.0766P)^2^+0.1044P] where P=(Fo^2^+2Fc^2^)/3'
_refine_ls_weighting_scheme calc
_refine_ls_wR_factor_gt 0.1307
_refine_ls_wR_factor_ref 0.1376
_reflns_Friedel_coverage 0.000
_reflns_number_gt 2827
_reflns_number_total 3260
_reflns_threshold_expression 'I > 2\s(I)'
_cod_data_source_file c6ce00682e2.cif
_cod_data_source_block collect_0m
_cod_depositor_comments
;
The following automatic conversions were performed:

'_exptl_absorpt_correction_type' value 'Multi-scan' changed to
'multi-scan' according to
/usr/data/users/saulius/crontab/automatic-downloads/rss-feeds/RSC/lib/dictionaries/cif_core.dic
dictionary named 'cif_core.dic' version 2.4.2 from 2011-04-26.

Automatic conversion script
Id: cif_fix_values 4268 2015-11-12 08:31:59Z antanas 

 Adding full bibliography for 7225194--7225202.cif.
;
_cod_database_code 7225201
_shelx_shelxl_version_number 2014/7
_shelx_space_group_comment
; 
The symmetry employed for this shelxl refinement is uniquely defined 
by the following loop, which should always be used as a source of 
symmetry information in preference to the above space-group names. 
They are only intended as comments. 
;

loop_
_space_group_symop_operation_xyz
'x, y, z'
'-x, -y, -z'

loop_
_atom_site_label
_atom_site_type_symbol
_atom_site_fract_x
_atom_site_fract_y
_atom_site_fract_z
_atom_site_U_iso_or_equiv
_atom_site_adp_type
_atom_site_occupancy
_atom_site_site_symmetry_order
_atom_site_calc_flag
_atom_site_refinement_flags_posn
_atom_site_refinement_flags_adp
_atom_site_refinement_flags_occupancy
_atom_site_disorder_assembly
_atom_site_disorder_group
O1 O 0.30085(9) 1.06671(10) 0.55475(10) 0.0477(2) Uani 1 1 d . . . A 4
O2 O 0.40112(10) 0.93642(11) 0.37740(11) 0.0547(3) Uani 1 1 d . . . A 4
H2 H 0.4928 0.9340 0.4013 0.082 Uiso 1 1 calc R U . A 4
O3 O 0.20015(13) 0.58372(9) 0.42793(11) 0.0581(3) Uani 1 1 d . . . A 4
C1 C 0.17007(12) 0.73635(12) 0.59935(13) 0.0403(3) Uani 1 1 d . . . A 4
C2 C 0.24276(15) 0.59169(13) 0.55936(14) 0.0479(3) Uani 1 1 d . . . A 4
C3 C 0.3517(2) 0.46498(16) 0.65251(18) 0.0679(4) Uani 1 1 d . . . A 4
H3 H 0.4011 0.3695 0.6251 0.082 Uiso 1 1 calc R U . A 4
C4 C 0.3861(2) 0.48082(19) 0.78382(19) 0.0766(5) Uani 1 1 d . . . A 4
H4 H 0.4578 0.3955 0.8452 0.092 Uiso 1 1 calc R U . A 4
C5 C 0.3161(2) 0.6208(2) 0.82571(18) 0.0689(4) Uani 1 1 d . . . A 4
H5 H 0.3391 0.6309 0.9152 0.083 Uiso 1 1 calc R U . A 4
C6 C 0.20996(16) 0.74785(15) 0.73229(15) 0.0521(3) Uani 1 1 d . . . A 4
H6 H 0.1644 0.8434 0.7599 0.062 Uiso 1 1 calc R U . A 4
C7 C 0.04861(12) 0.87239(11) 0.50172(12) 0.0351(2) Uani 1 1 d . . . A 4
H7 H 0.0083 0.8349 0.4300 0.042 Uiso 1 1 calc R U . A 4
C8 C 0.10492(11) 1.01902(11) 0.42385(12) 0.0349(2) Uani 1 1 d . . . A 4
H8 H 0.0936 1.0428 0.3186 0.042 Uiso 1 1 calc R U . A 4
C9 C 0.27743(12) 1.01126(11) 0.45940(12) 0.0370(2) Uani 1 1 d . . . A 4
C10 C 0.2378(2) 0.42996(16) 0.40154(19) 0.0701(4) Uani 1 1 d . . . A 4
H10A H 0.1983 0.3647 0.4846 0.084 Uiso 1 1 calc R U . A 4
H10B H 0.3600 0.3823 0.3877 0.084 Uiso 1 1 calc R U . A 4
C11 C 0.1534(3) 0.4413(2) 0.2720(2) 0.0820(5) Uani 1 1 d . . . A 4
H11 H 0.0409 0.5069 0.2630 0.098 Uiso 1 1 calc R U . A 4
C12 C 0.2216(4) 0.3680(3) 0.1687(3) 0.1047(7) Uani 1 1 d . . . A 4
H12A H 0.3338 0.3011 0.1733 0.126 Uiso 1 1 calc R U . A 4
H12B H 0.1583 0.3821 0.0898 0.126 Uiso 1 1 calc R U . A 4
C21 C 0.1332(9) 0.9998(7) 0.9961(7) 0.115(3) Uani 0.5 1 d G . P B -1
C22 C 0.0768(11) 0.8851(6) 1.0893(6) 0.098(3) Uani 0.5 1 d G . P B -1
H22 H 0.1512 0.8050 1.1531 0.118 Uiso 0.5 1 calc R U P B -1
C23 C -0.0906(12) 0.8901(10) 1.0872(9) 0.153(5) Uani 0.5 1 d G . P B -1
H23 H -0.1283 0.8133 1.1495 0.183 Uiso 0.5 1 calc R U P B -1
C24 C -0.2017(10) 1.0098(13) 0.9918(11) 0.172(6) Uani 0.5 1 d G . P B -1
H24 H -0.3137 1.0131 0.9904 0.207 Uiso 0.5 1 calc R U P B -1
C25 C -0.1453(11) 1.1245(10) 0.8986(9) 0.145(6) Uani 0.5 1 d G . P B -1
H25 H -0.2197 1.2046 0.8348 0.174 Uiso 0.5 1 calc R U P B -1
C26 C 0.0221(11) 1.1195(7) 0.9007(7) 0.160(6) Uani 0.5 1 d G . P B -1
H26 H 0.0598 1.1963 0.8384 0.192 Uiso 0.5 1 calc R U P B -1
C27 C 0.2991(13) 1.0047(16) 0.9801(13) 0.168(5) Uani 0.5 1 d . . P B -1
H27A H 0.3405 0.9897 1.0740 0.252 Uiso 0.5 1 calc R U P B -1
H27B H 0.2999 1.1044 0.9222 0.252 Uiso 0.5 1 calc R U P B -1
H27C H 0.3711 0.9233 0.9332 0.252 Uiso 0.5 1 calc R U P B -1

loop_
_atom_site_aniso_label
_atom_site_aniso_U_11
_atom_site_aniso_U_22
_atom_site_aniso_U_33
_atom_site_aniso_U_23
_atom_site_aniso_U_13
_atom_site_aniso_U_12
O1 0.0267(4) 0.0520(5) 0.0696(5) -0.0255(4) -0.0012(3) -0.0113(3)
O2 0.0257(4) 0.0631(6) 0.0821(6) -0.0381(5) 0.0037(4) -0.0100(4)
O3 0.0663(6) 0.0300(4) 0.0723(6) -0.0171(4) 0.0032(5) -0.0068(4)
C1 0.0268(4) 0.0291(5) 0.0602(7) -0.0070(4) -0.0003(4) -0.0055(4)
C2 0.0419(6) 0.0304(5) 0.0619(7) -0.0080(5) 0.0077(5) -0.0050(4)
C3 0.0624(8) 0.0340(6) 0.0807(10) -0.0036(6) 0.0064(7) 0.0075(6)
C4 0.0656(9) 0.0554(8) 0.0737(10) 0.0071(7) -0.0090(7) 0.0110(7)
C5 0.0576(8) 0.0655(9) 0.0655(9) -0.0042(7) -0.0144(7) -0.0007(7)
C6 0.0410(6) 0.0443(6) 0.0645(7) -0.0108(5) -0.0091(5) -0.0045(5)
C7 0.0244(4) 0.0268(4) 0.0547(6) -0.0126(4) -0.0030(4) -0.0062(3)
C8 0.0243(4) 0.0293(4) 0.0505(5) -0.0106(4) -0.0027(4) -0.0063(3)
C9 0.0256(4) 0.0282(4) 0.0561(6) -0.0095(4) -0.0003(4) -0.0078(3)
C10 0.0871(11) 0.0353(6) 0.0852(10) -0.0238(6) 0.0192(8) -0.0174(7)
C11 0.0871(12) 0.0604(9) 0.1101(14) -0.0348(9) 0.0153(10) -0.0344(9)
C12 0.139(2) 0.0980(15) 0.0980(15) -0.0460(13) 0.0211(14) -0.0565(15)
C21 0.175(7) 0.088(4) 0.081(4) -0.050(4) 0.005(4) -0.026(4)
C22 0.162(9) 0.050(3) 0.054(2) -0.0099(19) -0.028(4) 0.006(4)
C23 0.289(16) 0.078(5) 0.079(5) -0.020(3) 0.016(6) -0.052(7)
C24 0.231(17) 0.182(14) 0.127(10) -0.094(10) 0.041(11) -0.073(13)
C25 0.189(11) 0.120(7) 0.087(5) -0.054(5) -0.044(5) 0.034(6)
C26 0.206(11) 0.109(6) 0.111(6) -0.066(5) -0.069(7) 0.064(6)
C27 0.197(10) 0.194(10) 0.158(9) -0.107(8) 0.048(7) -0.092(9)

loop_
_atom_type_symbol
_atom_type_description
_atom_type_scat_dispersion_real
_atom_type_scat_dispersion_imag
_atom_type_scat_source
C C 0.0033 0.0016 'International Tables Vol C Tables 4.2.6.8 and 6.1.1.4'
H H 0.0000 0.0000 'International Tables Vol C Tables 4.2.6.8 and 6.1.1.4'
O O 0.0106 0.0060 'International Tables Vol C Tables 4.2.6.8 and 6.1.1.4'

loop_
_geom_angle_atom_site_label_1
_geom_angle_atom_site_label_2
_geom_angle_atom_site_label_3
_geom_angle
_geom_angle_site_symmetry_1
_geom_angle_site_symmetry_3
C2 O3 C10 116.76(11) . .
C6 C1 C2 117.79(11) . .
C6 C1 C7 121.78(10) . .
C2 C1 C7 120.40(11) . .
O3 C2 C3 123.61(11) . .
O3 C2 C1 116.42(10) . .
C3 C2 C1 119.97(13) . .
C4 C3 C2 120.37(13) . .
C5 C4 C3 120.79(13) . .
C4 C5 C6 119.01(15) . .
C1 C6 C5 122.06(13) . .
C1 C7 C8 117.11(9) . 2_576
C1 C7 C8 119.25(8) . .
C8 C7 C8 89.28(7) 2_576 .
C9 C8 C7 115.62(8) . 2_576
C9 C8 C7 115.41(8) . .
C7 C8 C7 90.72(7) 2_576 .
O1 C9 O2 123.50(9) . .
O1 C9 C8 123.70(9) . .
O2 C9 C8 112.79(9) . .
O3 C10 C11 109.49(14) . .
C12 C11 C10 125.7(2) . .
C22 C21 C26 120.0 . .
C22 C21 C27 126.3(7) . .
C26 C21 C27 113.6(7) . .
C23 C22 C21 120.0 . .
C22 C23 C24 120.0 . .
C23 C24 C25 120.0 . .
C26 C25 C24 120.0 . .
C25 C26 C21 120.0 . .

loop_
_geom_bond_atom_site_label_1
_geom_bond_atom_site_label_2
_geom_bond_distance
_geom_bond_site_symmetry_2
O1 C9 1.2154(14) .
O2 C9 1.3149(13) .
O3 C2 1.3690(17) .
O3 C10 1.4380(15) .
C1 C6 1.3864(18) .
C1 C2 1.4012(15) .
C1 C7 1.5081(14) .
C2 C3 1.3995(19) .
C3 C4 1.370(3) .
C4 C5 1.370(2) .
C5 C6 1.3919(18) .
C7 C8 1.5488(13) 2_576
C7 C8 1.5828(13) .
C8 C9 1.4997(13) .
C8 C7 1.5488(13) 2_576
C10 C11 1.461(3) .
C11 C12 1.295(3) .
C21 C22 1.3900 .
C21 C26 1.3900 .
C21 C27 1.394(13) .
C22 C23 1.3900 .
C23 C24 1.3900 .
C24 C25 1.3900 .
C25 C26 1.3900 .
